data_7707208
loop_
_publ_author_name
'Tatarin, Sergei V.'
'Kalle, Paulina'
'Taydakov, Ilya V.'
'Varaksina, Evgenia A.'
'Korshunov, Vladislav M.'
'Bezzubov, Stanislav I.'

_publ_section_title
;
 Sterically hindered phenanthroimidazole ligands drive the structural
 flexibility and facile ligand exchange in cyclometalated iridium(III)
 complexes.
;
_journal_issue 20
_journal_name_full 'Dalton transactions (Cambridge, England : 2003)'
_journal_page_first 6889
_journal_page_last 6900
_journal_paper_doi 10.1039/d1dt00820j
_journal_volume 50
_journal_year 2021
_chemical_formula_moiety 'C69 H43 F2 Ir N4 O4 S, 1.5(C H2 Cl2)'
_chemical_formula_sum 'C70.5 H46 Cl3 F2 Ir N4 O4 S'
_chemical_formula_weight 1381.72
_space_group_crystal_system monoclinic
_space_group_IT_number 15
_space_group_name_Hall '-C 2yc'
_space_group_name_H-M_alt 'C 1 2/c 1'
_atom_sites_solution_hydrogens geom
_audit_creation_date 2020-12-22
_audit_creation_method
;
Olex2 1.3
(compiled Nov 21 2019 18:26:39 for OlexSys, GUI svn.r6003)
;
_audit_update_record
;
2020-12-23 deposited with the CCDC.	2021-04-27 downloaded from the CCDC.
;
_cell_angle_alpha 90
_cell_angle_beta 98.663(2)
_cell_angle_gamma 90
_cell_formula_units_Z 8
_cell_length_a 23.5656(15)
_cell_length_b 17.6138(11)
_cell_length_c 29.183(2)
_cell_measurement_reflns_used 9889
_cell_measurement_temperature 100
_cell_measurement_theta_max 26.40
_cell_measurement_theta_min 2.31
_cell_volume 11975.1(13)
_computing_cell_refinement 'APEX3 v.2017.3_0 (Bruker AXS, 2017)'
_computing_data_collection 'APEX3 v.2017.3_0 (Bruker AXS, 2017)'
_computing_data_reduction 'SAINT v8.38A (Bruker AXS, 2016)'
_computing_molecular_graphics 'Olex2 1.3 (Dolomanov et al., 2009)'
_computing_publication_material 'Olex2 1.3 (Dolomanov et al., 2009)'
_computing_structure_refinement 'SHELXL 2018/3 (Sheldrick, 2015)'
_computing_structure_solution 'SHELXT 2014/5 (Sheldrick, 2014)'
_diffrn_ambient_temperature 100
_diffrn_detector 'CCD area detector'
_diffrn_detector_area_resol_mean 7.9
_diffrn_detector_type 'Bruker SMART CCD area detector'
_diffrn_measured_fraction_theta_full 0.999
_diffrn_measured_fraction_theta_max 0.999
_diffrn_measurement_device 'three-circle diffractometer'
_diffrn_measurement_device_type 'Bruker SMART APEX II'
_diffrn_measurement_method '\w scans'
_diffrn_radiation_monochromator graphite
_diffrn_radiation_probe x-ray
_diffrn_radiation_type MoK\a
_diffrn_radiation_wavelength 0.71073
_diffrn_reflns_av_R_equivalents 0.0574
_diffrn_reflns_av_unetI/netI 0.0434
_diffrn_reflns_Laue_measured_fraction_full 0.999
_diffrn_reflns_Laue_measured_fraction_max 0.999
_diffrn_reflns_limit_h_max 28
_diffrn_reflns_limit_h_min -27
_diffrn_reflns_limit_k_max 20
_diffrn_reflns_limit_k_min -19
_diffrn_reflns_limit_l_max 34
_diffrn_reflns_limit_l_min -34
_diffrn_reflns_number 57032
_diffrn_reflns_point_group_measured_fraction_full 0.999
_diffrn_reflns_point_group_measured_fraction_max 0.999
_diffrn_reflns_theta_full 25.049
_diffrn_reflns_theta_max 25.049
_diffrn_reflns_theta_min 1.748
_diffrn_source 'sealed X-ray tube'
_diffrn_source_current 30.0
_diffrn_source_power 1.5
_diffrn_source_target Mo
_diffrn_source_type 'fine-focus sealed X-ray tube'
_diffrn_source_voltage 50.0
_diffrn_standards_number 0
_exptl_absorpt_coefficient_mu 2.460
_exptl_absorpt_correction_T_max 0.7454
_exptl_absorpt_correction_T_min 0.5588
_exptl_absorpt_correction_type multi-scan
_exptl_absorpt_process_details
;
SADABS-2016/2 (Bruker,2016/2) was used for absorption correction.
wR2(int) was 0.1005 before and 0.0669 after correction.
The Ratio of minimum to maximum transmission is 0.7497.
The \l/2 correction factor is Not present.
;
_exptl_crystal_colour orange
_exptl_crystal_colour_primary orange
_exptl_crystal_density_diffrn 1.533
_exptl_crystal_description block
_exptl_crystal_F_000 5528
_exptl_crystal_preparation Luminescent
_exptl_crystal_recrystallization_method 'recrystallization from CH2Cl2/CH3OH'
_exptl_crystal_size_max 0.2
_exptl_crystal_size_mid 0.12
_exptl_crystal_size_min 0.1
_refine_diff_density_max 2.717
_refine_diff_density_min -1.562
_refine_diff_density_rms 0.204
_refine_ls_extinction_method none
_refine_ls_goodness_of_fit_ref 1.061
_refine_ls_hydrogen_treatment constr
_refine_ls_matrix_type full
_refine_ls_number_parameters 627
_refine_ls_number_reflns 10610
_refine_ls_number_restraints 15
_refine_ls_restrained_S_all 1.061
_refine_ls_R_factor_all 0.0930
_refine_ls_R_factor_gt 0.0733
_refine_ls_shift/su_max 0.000
_refine_ls_shift/su_mean 0.000
_refine_ls_structure_factor_coef Fsqd
_refine_ls_weighting_details 'w=1/[\s^2^(Fo^2^)+(0.1197P)^2^+209.5360P] where P=(Fo^2^+2Fc^2^)/3'
_refine_ls_weighting_scheme calc
_refine_ls_wR_factor_gt 0.2026
_refine_ls_wR_factor_ref 0.2188
_reflns_Friedel_coverage 0.000
_reflns_number_gt 8299
_reflns_number_total 10610
_reflns_threshold_expression 'I > 2\s(I)'
_cod_data_source_file d1dt00820j2.cif
_cod_data_source_block st39_2
_cod_depositor_comments 'Adding full bibliography for 7707205--7707218.cif.'
_cod_original_cell_volume 11974.9(13)
_cod_original_formula_sum 'C70.50 H46 Cl3 F2 Ir N4 O4 S'
_cod_database_code 7707208
_shelx_shelxl_version_number 2018/3
_shelx_space_group_comment
;
The symmetry employed for this shelxl refinement is uniquely defined
by the following loop, which should always be used as a source of
symmetry information in preference to the above space-group names.
They are only intended as comments.
;
_shelx_estimated_absorpt_t_max 0.791
_shelx_estimated_absorpt_t_min 0.639
_computing.bruker_data_scaling 'SADABS V2012/1 (Bruker AXS Inc.)'

_olex2_refinement_description
;
1. Fixed Uiso
 At 1.2 times of:
  All C(H) groups, All C(H,H) groups
 At 1.5 times of:
  All C(H,H,H) groups
2. Restrained distances
 S2A-C62 = S2A-C0AA
 1.71 with sigma of 0.01
 C41A-C63
 1.376 with sigma of 0.01
 C41A-C0AA
 1.35 with sigma of 0.01
 O7-C3AA
 1.45 with sigma of 0.02
 N4-C2BA \\sim N4-C35
 with sigma of 0.01
 C64-C0AA \\sim C64-C63 \\sim C63-C62
 with sigma of 0.01
3. Restrained planarity
 C62, S2A, C0AA, C64, C63
 with sigma of 0.01
 C66, C65, C64, C63, C62, C67
 with sigma of 0.01
 S2A, C0AA, C41A, C63, C62
 with sigma of 0.01
 C66, C68, O1, O2
 with sigma of 0.1
4. Uiso/Uaniso restraints and constraints
Uanis(O1) = Uanis(C68) = Uanis(O2) = Uanis(C69)
Uanis(C35) = Uanis(C40) = Uanis(C39) = Uanis(C38) = Uanis(C37) = Uanis(C36) =
Uanis(C2BA) = Uanis(C4BA) = Uanis(C1BA) = Uanis(C3BA) = Uanis(C0BA) =
Uanis(C8AA)
Uanis(C6AA) = Uanis(C9AA) = Uanis(C4AA) = Uanis(C5AA) = Uanis(C1AA)
Uanis(O11) = Uanis(C2AA) = Uanis(O7)
Uanis(C58) = Uanis(C1AA) = Uanis(S1) = Uanis(C5AA) = Uanis(C55) = Uanis(C4AA) =
Uanis(C56) = Uanis(C9AA) = Uanis(C6AA) = Uanis(C57)
Uanis(C42) = Uanis(C47) = Uanis(C46) = Uanis(C45) = Uanis(C44) = Uanis(C43)
Uanis(C62) = Uanis(C63) = Uanis(C64) = Uanis(C66)
Uanis(C66) = Uanis(C62) = Uanis(C63) = Uanis(C64) = Uanis(C65)
Uanis(C20) = Uanis(C15) = Uanis(C16) = Uanis(C17) = Uanis(C18) = Uanis(C19)
Uiso(S2A) = Uiso(C41A) = Uiso(C0AA)
Uanis(C67) = Uanis(C62) = Uanis(C63) = Uanis(C65) = Uanis(C66) = Uanis(C64)
Uanis(C7AA) = Uanis(Cl1)
Uanis(C69) = Uanis(O2) = Uanis(C68) = Uanis(O1) = Uanis(C66) = Uanis(C65) =
Uanis(C64) = Uanis(C63) = Uanis(C62) = Uanis(C67)
5. Others
 Fixed Sof: S1(0.82) H63(0.82) H63A(0.18) C64(0.82) H64(0.82) C66(0.82)
 C67(0.82) H67(0.82) C1AA(0.18) H1AA(0.18) C5AA(0.18) H5AA(0.18) C4AA(0.18)
 H4AA(0.18) C9AA(0.18) C6AA(0.18) H6AA(0.18) C57(0.82) H57(0.82) C35(0.5)
 C40(0.5) H40(0.5) C39(0.5) H39(0.5) C38(0.5) H38(0.5) C37(0.5) H37(0.5)
 C36(0.5) H36(0.5) C55(0.82) H55(0.82) C56(0.82) H56(0.82) C2BA(0.5) C0BA(0.5)
 H0BA(0.5) C3BA(0.5) H3BA(0.5) C1BA(0.5) H1BA(0.5) C8AA(0.5) H8AA(0.5)
 C4BA(0.5) H4BA(0.5) O7(0.18) O11(0.18) C2AA(0.18) C3AA(0.18) H3AA(0.18)
 H3AB(0.18) H3AC(0.18) H7AA(0.5) H7AB(0.5) C65(0.82) H65(0.82) O1(0.82)
 C68(0.82) O2(0.82) C69(0.82) H69A(0.82) H69B(0.82) H69C(0.82) S2A(0.18)
 C0AA(0.18) H0AA(0.18) C41A(0.18) H41A(0.18)
6.a Secondary CH2 refined with riding coordinates:
 C7AA(H7AA,H7AB), C70(H70A,H70B)
6.b Aromatic/amide H refined with riding coordinates:
 C60(H60), C63(H63), C63(H63A), C64(H64), C67(H67), C32(H32), C29(H29), C2(H2),
  C5(H5), C1AA(H1AA), C5AA(H5AA), C4AA(H4AA), C6AA(H6AA), C4(H4), C25(H25),
 C9(H9), C31(H31), C23(H23), C12(H12), C44(H44), C46(H46), C45(H45), C13(H13),
 C43(H43), C24(H24), C57(H57), C22(H22), C40(H40), C39(H39), C38(H38), C37(H37),
  C36(H36), C52(H52), C49(H49), C55(H55), C50(H50), C11(H11), C16(H16),
 C51(H51), C17(H17), C19(H19), C10(H10), C18(H18), C56(H56), C0BA(H0BA),
 C3BA(H3BA), C1BA(H1BA), C8AA(H8AA), C4BA(H4BA), C65(H65), C0AA(H0AA),
 C41A(H41A)
6.c Fitted hexagon refined as free rotating group:
 C58(C1AA,C5AA,C4AA,C9AA,C6AA), C35(C40,C39,C38,C37,C36), C2BA(C0BA,C3BA,C1BA,
 C8AA,C4BA)
6.d Idealised Me refined as rotating group:
 C3AA(H3AA,H3AB,H3AC), C69(H69A,H69B,H69C)
;
_olex2_submission_special_instructions 'No special instructions were received'

loop_
_space_group_symop_operation_xyz
'x, y, z'
'-x, y, -z+1/2'
'x+1/2, y+1/2, z'
'-x+1/2, y+1/2, -z+1/2'
'-x, -y, -z'
'x, -y, z-1/2'
'-x+1/2, -y+1/2, -z'
'x+1/2, -y+1/2, z-1/2'

loop_
_atom_site_label
_atom_site_type_symbol
_atom_site_fract_x
_atom_site_fract_y
_atom_site_fract_z
_atom_site_U_iso_or_equiv
_atom_site_adp_type
_atom_site_occupancy
_atom_site_site_symmetry_order
_atom_site_calc_flag
_atom_site_refinement_flags_posn
_atom_site_refinement_flags_adp
_atom_site_refinement_flags_occupancy
_atom_site_disorder_assembly
_atom_site_disorder_group
Ir1 Ir 0.32036(2) 0.53497(2) 0.37266(2) 0.03536(16) Uani 1 1 d . . . . .
S1 S 0.3133(2) 0.6984(2) 0.50884(14) 0.0664(10) Uani 0.82 1 d . . P A 1
O4 O 0.3920(3) 0.4686(4) 0.4038(2) 0.0380(15) Uani 1 1 d . . . . .
O3 O 0.3221(3) 0.5859(4) 0.4410(2) 0.0401(15) Uani 1 1 d . . . . .
N1 N 0.3562(3) 0.6406(5) 0.3610(3) 0.0370(18) Uani 1 1 d . . . . .
N2 N 0.3398(4) 0.7652(5) 0.3592(3) 0.045(2) Uani 1 1 d . . . . .
C7 C 0.3160(4) 0.6953(5) 0.3546(3) 0.040(2) Uani 1 1 d . . . . .
N3 N 0.2787(3) 0.4341(5) 0.3800(3) 0.0369(18) Uani 1 1 d . . . . .
F1 F 0.4006(3) 0.4982(4) 0.2087(2) 0.0641(18) Uani 1 1 d . . . . .
F2 F 0.0982(3) 0.5778(5) 0.2997(3) 0.088(3) Uani 1 1 d . . . . .
N4 N 0.2758(4) 0.3090(5) 0.3635(3) 0.045(2) Uani 1 1 d D . . . .
C61 C 0.4111(4) 0.4612(5) 0.4472(3) 0.036(2) Uani 1 1 d . . . . .
C27 C 0.4086(4) 0.6785(6) 0.3682(3) 0.041(2) Uani 1 1 d . . . . .
C60 C 0.3977(4) 0.5092(6) 0.4831(3) 0.038(2) Uani 1 1 d . . . . .
H60 H 0.417351 0.500300 0.513502 0.046 Uiso 1 1 calc R U . . .
C59 C 0.3575(4) 0.5687(6) 0.4773(3) 0.038(2) Uani 1 1 d . . . . .
C62 C 0.4512(6) 0.3964(8) 0.4597(5) 0.1011(19) Uani 1 1 d D . . . .
C63 C 0.4790(5) 0.3739(7) 0.5023(6) 0.1011(19) Uani 1 1 d D . . . .
H63 H 0.476639 0.403547 0.529123 0.121 Uiso 0.82 1 calc R U P B 1
H63A H 0.476699 0.403219 0.529264 0.121 Uiso 0.18 1 calc R U P C 2
C64 C 0.5106(6) 0.3075(8) 0.5055(10) 0.1011(19) Uani 0.82 1 d D . P D 1
H64 H 0.530297 0.293847 0.535185 0.121 Uiso 0.82 1 calc R U P D 1
C66 C 0.4892(7) 0.2785(10) 0.4278(8) 0.1011(19) Uani 0.82 1 d . . P D 1
C67 C 0.4579(9) 0.3435(13) 0.4225(11) 0.1011(19) Uani 0.82 1 d . . P D 1
H67 H 0.438907 0.355333 0.392280 0.121 Uiso 0.82 1 calc R U P D 1
C1 C 0.2503(4) 0.5912(6) 0.3452(3) 0.042(2) Uani 1 1 d . . . . .
C28 C 0.3318(4) 0.4833(5) 0.3129(3) 0.037(2) Uani 1 1 d . . . . .
C6 C 0.2557(4) 0.6727(6) 0.3419(3) 0.044(2) Uani 1 1 d . . . . .
C33 C 0.3234(4) 0.4043(6) 0.3131(3) 0.041(2) Uani 1 1 d . . . . .
C54 C 0.2461(4) 0.3968(6) 0.4103(3) 0.043(2) Uani 1 1 d . . . . .
C32 C 0.3412(5) 0.3565(7) 0.2782(4) 0.056(3) Uani 1 1 d . . . . .
H32 H 0.335146 0.303176 0.278595 0.067 Uiso 1 1 calc R U . . .
C29 C 0.3584(4) 0.5143(5) 0.2767(3) 0.040(2) Uani 1 1 d . . . . .
H29 H 0.364561 0.567506 0.275230 0.048 Uiso 1 1 calc R U . . .
C26 C 0.4658(4) 0.6477(6) 0.3708(3) 0.041(2) Uani 1 1 d . . . . .
C2 C 0.1959(5) 0.5604(7) 0.3304(4) 0.049(3) Uani 1 1 d . . . . .
H2 H 0.189978 0.507067 0.331175 0.059 Uiso 1 1 calc R U . . .
C5 C 0.2091(5) 0.7188(7) 0.3252(4) 0.052(3) Uani 1 1 d . . . . .
H5 H 0.214279 0.772093 0.323013 0.063 Uiso 1 1 calc R U . . .
C14 C 0.3993(4) 0.7564(6) 0.3684(3) 0.042(2) Uani 1 1 d . . . . .
C8 C 0.3071(5) 0.8353(6) 0.3568(4) 0.048(3) Uani 1 1 d . . . . .
C58 C 0.3556(6) 0.6204(7) 0.5179(4) 0.0664(10) Uani 1 1 d G . . . .
C1AA C 0.3194(16) 0.6826(16) 0.5089(11) 0.0664(10) Uani 0.18 1 d G . P A 2
H1AA H 0.292965 0.684835 0.480920 0.080 Uiso 0.18 1 calc R U P A 2
C5AA C 0.322(2) 0.7416(17) 0.5407(15) 0.0664(10) Uani 0.18 1 d G . P A 2
H5AA H 0.297165 0.784198 0.534550 0.080 Uiso 0.18 1 calc R U P A 2
C4AA C 0.361(2) 0.7384(19) 0.5816(13) 0.0664(10) Uani 0.18 1 d G . P A 2
H4AA H 0.362300 0.778752 0.603422 0.080 Uiso 0.18 1 calc R U P A 2
C9AA C 0.397(2) 0.676(3) 0.5907(11) 0.0664(10) Uani 0.18 1 d G . P A 2
C6AA C 0.3943(16) 0.6171(19) 0.5588(9) 0.0664(10) Uani 0.18 1 d G . P A 2
H6AA H 0.419038 0.574579 0.565037 0.080 Uiso 0.18 1 calc R U P A 2
C41 C 0.2454(4) 0.3194(6) 0.4009(3) 0.043(2) Uani 1 1 d . . . . .
C53 C 0.2134(5) 0.4295(7) 0.4439(4) 0.051(3) Uani 1 1 d . . . . .
C47 C 0.1889(5) 0.2943(8) 0.4620(4) 0.0574(13) Uani 1 1 d . . . . .
C21 C 0.5113(5) 0.7004(7) 0.3776(3) 0.047(3) Uani 1 1 d . . . . .
C4 C 0.1551(5) 0.6872(7) 0.3116(4) 0.059(3) Uani 1 1 d . . . . .
H4 H 0.122754 0.718150 0.300881 0.070 Uiso 1 1 calc R U . . .
C20 C 0.5016(6) 0.7822(8) 0.3822(5) 0.0702(15) Uani 1 1 d . . . . .
C42 C 0.2192(5) 0.2652(8) 0.4279(4) 0.0574(13) Uani 1 1 d . . . . .
C25 C 0.4760(4) 0.5698(6) 0.3648(3) 0.041(2) Uani 1 1 d . . . . .
H25 H 0.444513 0.535710 0.359392 0.050 Uiso 1 1 calc R U . . .
C48 C 0.1831(4) 0.3768(7) 0.4691(4) 0.051(3) Uani 1 1 d . . . . .
C9 C 0.2878(6) 0.8620(7) 0.3964(4) 0.060(3) Uani 1 1 d . . . . .
H9 H 0.296474 0.835722 0.425060 0.073 Uiso 1 1 calc R U . . .
C31 C 0.3677(6) 0.3900(7) 0.2433(4) 0.059(3) Uani 1 1 d . . . . .
H31 H 0.380381 0.359747 0.219870 0.071 Uiso 1 1 calc R U . . .
C23 C 0.5769(4) 0.5954(9) 0.3742(4) 0.060(3) Uani 1 1 d . . . . .
H23 H 0.615347 0.578171 0.375456 0.072 Uiso 1 1 calc R U . . .
C34 C 0.2946(4) 0.3788(5) 0.3510(3) 0.038(2) Uani 1 1 d . . . . .
C12 C 0.2633(6) 0.9409(7) 0.3125(5) 0.066(4) Uani 1 1 d . . . . .
H12 H 0.255181 0.968272 0.284259 0.079 Uiso 1 1 calc R U . . .
C44 C 0.2011(5) 0.1351(8) 0.4516(4) 0.0574(13) Uani 1 1 d . . . . .
H44 H 0.206007 0.081855 0.448782 0.069 Uiso 1 1 calc R U . . .
C46 C 0.1635(5) 0.2403(7) 0.4901(4) 0.0574(13) Uani 1 1 d . . . . .
H46 H 0.141652 0.257919 0.512822 0.069 Uiso 1 1 calc R U . . .
C45 C 0.1707(5) 0.1636(8) 0.4843(4) 0.0574(13) Uani 1 1 d . . . . .
H45 H 0.154013 0.129268 0.503484 0.069 Uiso 1 1 calc R U . . .
C13 C 0.2963(5) 0.8743(6) 0.3144(4) 0.052(3) Uani 1 1 d . . . . .
H13 H 0.310817 0.856079 0.287811 0.063 Uiso 1 1 calc R U . . .
C3 C 0.1501(5) 0.6094(8) 0.3142(4) 0.061(3) Uani 1 1 d . . . . .
C43 C 0.2247(5) 0.1848(7) 0.4227(4) 0.0574(13) Uani 1 1 d . . . . .
H43 H 0.244628 0.165307 0.399290 0.069 Uiso 1 1 calc R U . . .
C24 C 0.5316(4) 0.5421(6) 0.3666(3) 0.046(2) Uani 1 1 d . . . . .
H24 H 0.538788 0.489610 0.362833 0.055 Uiso 1 1 calc R U . . .
C30 C 0.3751(5) 0.4671(6) 0.2436(4) 0.049(3) Uani 1 1 d . . . . .
C57 C 0.3820(8) 0.6152(10) 0.5632(5) 0.0664(10) Uani 0.82 1 d . . P A 1
H57 H 0.406861 0.574614 0.574293 0.080 Uiso 0.82 1 calc R U P A 1
C22 C 0.5668(5) 0.6715(7) 0.3799(4) 0.056(3) Uani 1 1 d . . . . .
H22 H 0.598428 0.705383 0.385535 0.067 Uiso 1 1 calc R U . . .
C15 C 0.4433(6) 0.8122(7) 0.3771(5) 0.0702(15) Uani 1 1 d . . . . .
C35 C 0.2933(17) 0.2352(11) 0.3446(13) 0.069(2) Uani 0.5 1 d DG . P E 1
C40 C 0.2617(13) 0.2018(14) 0.3057(14) 0.069(2) Uani 0.5 1 d G . P E 1
H40 H 0.227385 0.225086 0.291006 0.083 Uiso 0.5 1 calc R U P E 1
C39 C 0.2805(11) 0.1343(12) 0.2883(10) 0.069(2) Uani 0.5 1 d G . P E 1
H39 H 0.258908 0.111515 0.261713 0.083 Uiso 0.5 1 calc R U P E 1
C38 C 0.3307(11) 0.1003(8) 0.3098(6) 0.069(2) Uani 0.5 1 d G . P E 1
H38 H 0.343521 0.054183 0.297879 0.083 Uiso 0.5 1 calc R U P E 1
C37 C 0.3623(12) 0.1337(11) 0.3487(6) 0.069(2) Uani 0.5 1 d G . P E 1
H37 H 0.396611 0.110421 0.363337 0.083 Uiso 0.5 1 calc R U P E 1
C36 C 0.3435(16) 0.2012(11) 0.3661(8) 0.069(2) Uani 0.5 1 d G . P E 1
H36 H 0.365088 0.223992 0.392631 0.083 Uiso 0.5 1 calc R U P E 1
C52 C 0.2081(5) 0.5071(9) 0.4505(4) 0.062(3) Uani 1 1 d . . . . .
H52 H 0.228243 0.541261 0.433551 0.075 Uiso 1 1 calc R U . . .
C49 C 0.1494(5) 0.4099(10) 0.4999(4) 0.072(4) Uani 1 1 d . . . . .
H49 H 0.128719 0.376875 0.517142 0.086 Uiso 1 1 calc R U . . .
C55 C 0.3320(8) 0.7264(9) 0.5661(5) 0.0664(10) Uani 0.82 1 d . . P A 1
H55 H 0.318256 0.771515 0.578462 0.080 Uiso 0.82 1 calc R U P A 1
C50 C 0.1447(6) 0.4859(9) 0.5065(5) 0.068(4) Uani 1 1 d . . . . .
H50 H 0.121706 0.504775 0.528035 0.082 Uiso 1 1 calc R U . . .
C11 C 0.2427(6) 0.9672(7) 0.3516(5) 0.071(4) Uani 1 1 d . . . . .
H11 H 0.219716 1.011731 0.349859 0.085 Uiso 1 1 calc R U . . .
C16 C 0.4348(6) 0.8906(7) 0.3821(5) 0.0702(15) Uani 1 1 d . . . . .
H16 H 0.396937 0.910595 0.377915 0.084 Uiso 1 1 calc R U . . .
C51 C 0.1740(6) 0.5359(8) 0.4814(4) 0.065(3) Uani 1 1 d . . . . .
H51 H 0.170607 0.589151 0.485263 0.078 Uiso 1 1 calc R U . . .
C17 C 0.4810(6) 0.9386(8) 0.3930(5) 0.0702(15) Uani 1 1 d . . . . .
H17 H 0.474846 0.991428 0.396414 0.084 Uiso 1 1 calc R U . . .
C19 C 0.5466(6) 0.8359(7) 0.3933(5) 0.0702(15) Uani 1 1 d . . . . .
H19 H 0.585410 0.819472 0.396901 0.084 Uiso 1 1 calc R U . . .
C10 C 0.2554(6) 0.9286(7) 0.3931(5) 0.071(4) Uani 1 1 d . . . . .
H10 H 0.241747 0.947806 0.419888 0.085 Uiso 1 1 calc R U . . .
C18 C 0.5344(6) 0.9113(7) 0.3989(5) 0.0702(15) Uani 1 1 d . . . . .
H18 H 0.565385 0.945524 0.407231 0.084 Uiso 1 1 calc R U . . .
C56 C 0.3690(8) 0.6759(9) 0.5918(5) 0.0664(10) Uani 0.82 1 d . . P A 1
H56 H 0.383440 0.681113 0.623878 0.080 Uiso 0.82 1 calc R U P A 1
C2BA C 0.2917(17) 0.2368(12) 0.3417(13) 0.069(2) Uani 0.5 1 d DG . P E 2
C0BA C 0.2540(13) 0.2049(15) 0.3056(15) 0.069(2) Uani 0.5 1 d G . P E 2
H0BA H 0.217121 0.226716 0.296643 0.083 Uiso 0.5 1 calc R U P E 2
C3BA C 0.2702(11) 0.1412(13) 0.2827(11) 0.069(2) Uani 0.5 1 d G . P E 2
H3BA H 0.244423 0.119427 0.257998 0.083 Uiso 0.5 1 calc R U P E 2
C1BA C 0.3242(11) 0.1093(8) 0.2958(6) 0.069(2) Uani 0.5 1 d G . P E 2
H1BA H 0.335262 0.065767 0.280082 0.083 Uiso 0.5 1 calc R U P E 2
C8AA C 0.3619(11) 0.1412(11) 0.3318(6) 0.069(2) Uani 0.5 1 d G . P E 2
H8AA H 0.398800 0.119396 0.340811 0.083 Uiso 0.5 1 calc R U P E 2
C4BA C 0.3457(16) 0.2049(11) 0.3548(7) 0.069(2) Uani 0.5 1 d G . P E 2
H4BA H 0.371498 0.226685 0.379456 0.083 Uiso 0.5 1 calc R U P E 2
O7 O 0.4742(16) 0.625(2) 0.6430(11) 0.044(6) Uani 0.18 1 d D . P A 2
O11 O 0.4415(16) 0.729(2) 0.6689(12) 0.044(6) Uani 0.18 1 d . . P A 2
C2AA C 0.441(3) 0.678(3) 0.6409(18) 0.044(6) Uani 0.18 1 d . . P A 2
C3AA C 0.514(2) 0.630(4) 0.6857(15) 0.052(15) Uiso 0.18 1 d D . P A 2
H3AA H 0.549949 0.653533 0.679479 0.078 Uiso 0.18 1 calc R U P A 2
H3AB H 0.521952 0.579347 0.698496 0.078 Uiso 0.18 1 calc R U P A 2
H3AC H 0.497375 0.661608 0.708041 0.078 Uiso 0.18 1 calc R U P A 2
Cl1 Cl 0.4377(3) 0.7082(3) 0.25033(16) 0.1137(16) Uani 1 1 d . . . . .
C7AA C 0.500000 0.6516(15) 0.250000 0.1137(16) Uani 1 2 d S T P . .
H7AA H 0.505395 0.618515 0.277751 0.136 Uiso 0.5 1 calc R U P . .
H7AB H 0.494605 0.618517 0.222248 0.136 Uiso 0.5 1 calc R U P . .
C65 C 0.5157(7) 0.2607(11) 0.4699(8) 0.1011(19) Uani 0.82 1 d . . P D 1
H65 H 0.537918 0.215651 0.474732 0.121 Uiso 0.82 1 calc R U P D 1
O1 O 0.5093(6) 0.1589(8) 0.3895(5) 0.1011(19) Uani 0.82 1 d . . P D 1
C68 C 0.4945(7) 0.2236(12) 0.3830(8) 0.1011(19) Uani 0.82 1 d . . P D 1
O2 O 0.4842(6) 0.2609(8) 0.3401(5) 0.1011(19) Uani 0.82 1 d . . P D 1
C69 C 0.4836(10) 0.2220(12) 0.2937(7) 0.1011(19) Uani 0.82 1 d . . P D 1
H69A H 0.494926 0.258364 0.271358 0.152 Uiso 0.82 1 calc R U P D 1
H69B H 0.444931 0.203046 0.282585 0.152 Uiso 0.82 1 calc R U P D 1
H69C H 0.510723 0.179405 0.297300 0.152 Uiso 0.82 1 calc R U P D 1
S2A S 0.4616(5) 0.3364(8) 0.4171(5) 0.029(3) Uiso 0.18 1 d D . P D 2
C0AA C 0.5025(7) 0.2855(18) 0.4599(11) 0.029(3) Uiso 0.18 1 d D . P D 2
H0AA H 0.520133 0.239980 0.451807 0.034 Uiso 0.18 1 calc R U P D 2
C41A C 0.5105(7) 0.3076(8) 0.5048(13) 0.029(3) Uiso 0.18 1 d D . P D 2
H41A H 0.532115 0.283800 0.531070 0.034 Uiso 0.18 1 calc R U P D 2
Cl2 Cl 0.1445(3) 0.3582(4) 0.3113(3) 0.146(2) Uani 1 1 d . . . . .
Cl3 Cl 0.0717(3) 0.4196(4) 0.2300(2) 0.139(2) Uani 1 1 d . . . . .
C70 C 0.0786(10) 0.3971(13) 0.2870(7) 0.129(7) Uani 1 1 d . . . . .
H70A H 0.047920 0.360483 0.291331 0.155 Uiso 1 1 calc R U . . .
H70B H 0.071968 0.443585 0.304539 0.155 Uiso 1 1 calc R U . . .

loop_
_atom_site_aniso_label
_atom_site_aniso_U_11
_atom_site_aniso_U_22
_atom_site_aniso_U_33
_atom_site_aniso_U_23
_atom_site_aniso_U_13
_atom_site_aniso_U_12
Ir1 0.0373(2) 0.0402(2) 0.0278(2) 0.00505(15) 0.00252(15) 0.00128(16)
S1 0.089(3) 0.064(2) 0.0462(17) -0.0007(15) 0.0105(17) 0.0313(19)
O4 0.042(4) 0.043(4) 0.030(3) 0.006(3) 0.006(3) 0.003(3)
O3 0.042(4) 0.047(4) 0.030(3) 0.003(3) 0.004(3) 0.010(3)
N1 0.038(4) 0.044(4) 0.027(4) 0.007(3) 0.000(3) 0.001(4)
N2 0.047(5) 0.044(5) 0.039(5) 0.005(4) -0.004(4) 0.000(4)
C7 0.050(6) 0.039(5) 0.027(5) 0.001(4) -0.003(4) 0.002(5)
N3 0.031(4) 0.046(4) 0.032(4) 0.014(4) 0.000(3) -0.007(4)
F1 0.091(5) 0.063(4) 0.046(4) 0.004(3) 0.034(4) -0.018(4)
F2 0.045(4) 0.080(5) 0.128(7) 0.012(5) -0.024(4) -0.004(4)
N4 0.052(5) 0.050(5) 0.032(4) 0.003(4) 0.000(4) -0.018(4)
C61 0.035(5) 0.032(5) 0.041(5) 0.005(4) 0.006(4) -0.011(4)
C27 0.039(5) 0.050(6) 0.030(5) 0.011(4) -0.003(4) -0.004(5)
C60 0.041(5) 0.046(5) 0.027(5) 0.006(4) 0.000(4) 0.006(4)
C59 0.043(5) 0.041(5) 0.029(5) 0.003(4) 0.005(4) -0.002(4)
C62 0.117(5) 0.081(4) 0.099(4) -0.006(3) -0.006(4) 0.036(3)
C63 0.117(5) 0.081(4) 0.099(4) -0.006(3) -0.006(4) 0.036(3)
C64 0.117(5) 0.081(4) 0.099(4) -0.006(3) -0.006(4) 0.036(3)
C66 0.117(5) 0.081(4) 0.099(4) -0.006(3) -0.006(4) 0.036(3)
C67 0.117(5) 0.081(4) 0.099(4) -0.006(3) -0.006(4) 0.036(3)
C1 0.037(5) 0.058(6) 0.031(5) 0.004(4) 0.004(4) 0.005(5)
C28 0.042(5) 0.037(5) 0.030(5) 0.003(4) 0.001(4) -0.007(4)
C6 0.046(6) 0.051(6) 0.033(5) 0.004(4) 0.003(4) 0.005(5)
C33 0.054(6) 0.043(5) 0.027(5) 0.000(4) 0.008(4) -0.009(5)
C54 0.036(5) 0.066(7) 0.026(5) 0.004(5) 0.001(4) -0.008(5)
C32 0.071(8) 0.048(6) 0.048(6) 0.001(5) 0.007(6) -0.017(6)
C29 0.053(6) 0.035(5) 0.030(5) 0.007(4) 0.002(4) -0.007(4)
C26 0.047(6) 0.050(6) 0.023(5) 0.012(4) -0.001(4) 0.001(5)
C2 0.041(6) 0.058(6) 0.046(6) 0.008(5) -0.002(5) 0.000(5)
C5 0.059(7) 0.048(6) 0.048(6) 0.008(5) 0.005(5) 0.014(5)
C14 0.049(6) 0.039(5) 0.035(5) 0.010(4) -0.002(4) 0.009(4)
C8 0.054(6) 0.035(5) 0.050(6) -0.002(5) -0.004(5) 0.008(5)
C58 0.089(3) 0.064(2) 0.0462(17) -0.0007(15) 0.0105(17) 0.0313(19)
C1AA 0.089(3) 0.064(2) 0.0462(17) -0.0007(15) 0.0105(17) 0.0313(19)
C5AA 0.089(3) 0.064(2) 0.0462(17) -0.0007(15) 0.0105(17) 0.0313(19)
C4AA 0.089(3) 0.064(2) 0.0462(17) -0.0007(15) 0.0105(17) 0.0313(19)
C9AA 0.089(3) 0.064(2) 0.0462(17) -0.0007(15) 0.0105(17) 0.0313(19)
C6AA 0.089(3) 0.064(2) 0.0462(17) -0.0007(15) 0.0105(17) 0.0313(19)
C41 0.038(5) 0.061(7) 0.029(5) 0.008(5) -0.005(4) -0.017(5)
C53 0.039(6) 0.069(8) 0.043(6) 0.005(5) -0.004(5) 0.004(5)
C47 0.045(2) 0.082(3) 0.041(2) 0.015(2) -0.0057(18) -0.026(3)
C21 0.044(6) 0.063(7) 0.031(5) 0.009(5) -0.006(4) -0.003(5)
C4 0.041(6) 0.065(8) 0.066(8) 0.008(6) -0.006(5) 0.002(5)
C20 0.069(3) 0.058(3) 0.074(4) 0.004(3) -0.018(3) -0.009(3)
C42 0.045(2) 0.082(3) 0.041(2) 0.015(2) -0.0057(18) -0.026(3)
C25 0.041(5) 0.058(6) 0.027(5) 0.007(4) 0.009(4) 0.000(5)
C48 0.032(5) 0.085(8) 0.035(5) 0.002(5) 0.000(4) -0.011(5)
C9 0.069(8) 0.059(7) 0.053(7) 0.004(6) 0.008(6) 0.015(6)
C31 0.101(9) 0.051(6) 0.028(5) -0.005(5) 0.019(6) -0.020(7)
C23 0.028(5) 0.114(11) 0.037(6) -0.011(6) 0.002(4) 0.012(6)
C34 0.046(5) 0.037(5) 0.030(5) 0.001(4) -0.001(4) -0.014(4)
C12 0.074(8) 0.039(6) 0.077(9) 0.005(6) -0.012(7) 0.005(6)
C44 0.045(2) 0.082(3) 0.041(2) 0.015(2) -0.0057(18) -0.026(3)
C46 0.045(2) 0.082(3) 0.041(2) 0.015(2) -0.0057(18) -0.026(3)
C45 0.045(2) 0.082(3) 0.041(2) 0.015(2) -0.0057(18) -0.026(3)
C13 0.061(7) 0.041(6) 0.052(7) 0.005(5) -0.002(5) 0.005(5)
C3 0.037(6) 0.081(9) 0.061(7) 0.007(6) -0.005(5) -0.004(6)
C43 0.045(2) 0.082(3) 0.041(2) 0.015(2) -0.0057(18) -0.026(3)
C24 0.044(6) 0.062(7) 0.032(5) 0.001(5) 0.007(4) 0.011(5)
C30 0.058(7) 0.054(6) 0.036(6) 0.005(5) 0.012(5) -0.012(5)
C57 0.089(3) 0.064(2) 0.0462(17) -0.0007(15) 0.0105(17) 0.0313(19)
C22 0.054(7) 0.069(8) 0.041(6) -0.003(5) 0.001(5) -0.007(6)
C15 0.069(3) 0.058(3) 0.074(4) 0.004(3) -0.018(3) -0.009(3)
C35 0.101(5) 0.054(3) 0.056(5) 0.008(3) 0.020(5) -0.008(3)
C40 0.101(5) 0.054(3) 0.056(5) 0.008(3) 0.020(5) -0.008(3)
C39 0.101(5) 0.054(3) 0.056(5) 0.008(3) 0.020(5) -0.008(3)
C38 0.101(5) 0.054(3) 0.056(5) 0.008(3) 0.020(5) -0.008(3)
C37 0.101(5) 0.054(3) 0.056(5) 0.008(3) 0.020(5) -0.008(3)
C36 0.101(5) 0.054(3) 0.056(5) 0.008(3) 0.020(5) -0.008(3)
C52 0.039(6) 0.112(11) 0.036(6) 0.007(6) 0.009(5) 0.008(7)
C49 0.042(6) 0.125(13) 0.050(7) 0.000(8) 0.009(5) -0.021(7)
C55 0.089(3) 0.064(2) 0.0462(17) -0.0007(15) 0.0105(17) 0.0313(19)
C50 0.053(7) 0.102(11) 0.054(7) -0.012(7) 0.024(6) -0.004(7)
C11 0.080(9) 0.044(7) 0.086(10) -0.001(7) 0.006(8) 0.010(6)
C16 0.069(3) 0.058(3) 0.074(4) 0.004(3) -0.018(3) -0.009(3)
C51 0.056(7) 0.089(10) 0.051(7) -0.006(6) 0.011(6) 0.004(7)
C17 0.069(3) 0.058(3) 0.074(4) 0.004(3) -0.018(3) -0.009(3)
C19 0.069(3) 0.058(3) 0.074(4) 0.004(3) -0.018(3) -0.009(3)
C10 0.084(9) 0.056(7) 0.073(9) -0.004(7) 0.017(7) 0.016(7)
C18 0.069(3) 0.058(3) 0.074(4) 0.004(3) -0.018(3) -0.009(3)
C56 0.089(3) 0.064(2) 0.0462(17) -0.0007(15) 0.0105(17) 0.0313(19)
C2BA 0.101(5) 0.054(3) 0.056(5) 0.008(3) 0.020(5) -0.008(3)
C0BA 0.101(5) 0.054(3) 0.056(5) 0.008(3) 0.020(5) -0.008(3)
C3BA 0.101(5) 0.054(3) 0.056(5) 0.008(3) 0.020(5) -0.008(3)
C1BA 0.101(5) 0.054(3) 0.056(5) 0.008(3) 0.020(5) -0.008(3)
C8AA 0.101(5) 0.054(3) 0.056(5) 0.008(3) 0.020(5) -0.008(3)
C4BA 0.101(5) 0.054(3) 0.056(5) 0.008(3) 0.020(5) -0.008(3)
O7 0.052(15) 0.046(14) 0.031(12) -0.015(10) -0.003(11) 0.017(11)
O11 0.052(15) 0.046(14) 0.031(12) -0.015(10) -0.003(11) 0.017(11)
C2AA 0.052(15) 0.046(14) 0.031(12) -0.015(10) -0.003(11) 0.017(11)
Cl1 0.169(5) 0.100(3) 0.074(3) 0.012(2) 0.026(3) 0.033(3)
C7AA 0.169(5) 0.100(3) 0.074(3) 0.012(2) 0.026(3) 0.033(3)
C65 0.117(5) 0.081(4) 0.099(4) -0.006(3) -0.006(4) 0.036(3)
O1 0.117(5) 0.081(4) 0.099(4) -0.006(3) -0.006(4) 0.036(3)
C68 0.117(5) 0.081(4) 0.099(4) -0.006(3) -0.006(4) 0.036(3)
O2 0.117(5) 0.081(4) 0.099(4) -0.006(3) -0.006(4) 0.036(3)
C69 0.117(5) 0.081(4) 0.099(4) -0.006(3) -0.006(4) 0.036(3)
Cl2 0.109(4) 0.134(5) 0.182(6) -0.005(4) -0.023(4) -0.016(4)
Cl3 0.139(5) 0.153(5) 0.121(4) -0.004(4) 0.008(4) -0.014(4)
C70 0.134(17) 0.133(18) 0.107(15) 0.005(13) -0.025(13) -0.012(15)

loop_
_atom_type_symbol
_atom_type_description
_atom_type_scat_dispersion_real
_atom_type_scat_dispersion_imag
_atom_type_scat_source
C C 0.0033 0.0016 'International Tables Vol C Tables 4.2.6.8 and 6.1.1.4'
H H 0.0000 0.0000 'International Tables Vol C Tables 4.2.6.8 and 6.1.1.4'
Cl Cl 0.1484 0.1585 'International Tables Vol C Tables 4.2.6.8 and 6.1.1.4'
F F 0.0171 0.0103 'International Tables Vol C Tables 4.2.6.8 and 6.1.1.4'
Ir Ir -1.4442 7.9887 'International Tables Vol C Tables 4.2.6.8 and 6.1.1.4'
N N 0.0061 0.0033 'International Tables Vol C Tables 4.2.6.8 and 6.1.1.4'
O O 0.0106 0.0060 'International Tables Vol C Tables 4.2.6.8 and 6.1.1.4'
S S 0.1246 0.1234 'International Tables Vol C Tables 4.2.6.8 and 6.1.1.4'

loop_
_geom_angle_atom_site_label_1
_geom_angle_atom_site_label_2
_geom_angle_atom_site_label_3
_geom_angle
_geom_angle_site_symmetry_1
_geom_angle_site_symmetry_3
_geom_angle_publ_flag
O4 Ir1 O3 86.1(2) . . ?
N1 Ir1 O4 104.1(3) . . ?
N1 Ir1 O3 80.2(3) . . ?
N3 Ir1 O4 80.9(3) . . ?
N3 Ir1 O3 101.8(3) . . ?
N3 Ir1 N1 174.8(3) . . ?
C1 Ir1 O4 176.1(3) . . ?
C1 Ir1 O3 93.7(3) . . ?
C1 Ir1 N1 79.8(4) . . ?
C1 Ir1 N3 95.3(4) . . ?
C1 Ir1 C28 95.0(4) . . ?
C28 Ir1 O4 85.5(3) . . ?
C28 Ir1 O3 170.9(3) . . ?
C28 Ir1 N1 98.7(3) . . ?
C28 Ir1 N3 80.1(3) . . ?
C58 S1 C55 91.2(7) . . ?
C61 O4 Ir1 127.7(6) . . ?
C59 O3 Ir1 125.4(6) . . ?
C7 N1 Ir1 111.6(6) . . ?
C7 N1 C27 105.5(8) . . ?
C27 N1 Ir1 140.6(6) . . ?
C7 N2 C14 107.9(8) . . ?
C7 N2 C8 124.1(9) . . ?
C14 N2 C8 128.0(9) . . ?
N1 C7 N2 111.5(9) . . ?
N1 C7 C6 118.4(9) . . ?
N2 C7 C6 130.0(9) . . ?
C54 N3 Ir1 141.0(7) . . ?
C34 N3 Ir1 111.6(6) . . ?
C34 N3 C54 106.2(8) . . ?
C41 N4 C35 127.0(16) . . ?
C41 N4 C2BA 129.2(16) . . ?
C34 N4 C41 108.2(8) . . ?
C34 N4 C35 124.2(16) . . ?
C34 N4 C2BA 122.4(15) . . ?
O4 C61 C60 125.7(9) . . ?
O4 C61 C62 115.7(9) . . ?
C60 C61 C62 118.6(9) . . ?
N1 C27 C26 128.8(9) . . ?
C14 C27 N1 109.7(9) . . ?
C14 C27 C26 121.2(9) . . ?
C61 C60 H60 117.4 . . ?
C59 C60 C61 125.3(9) . . ?
C59 C60 H60 117.4 . . ?
O3 C59 C60 128.1(9) . . ?
O3 C59 C58 114.6(9) . . ?
C60 C59 C58 117.3(9) . . ?
C61 C62 S2A 117.3(12) . . ?
C63 C62 C61 129.9(12) . . ?
C63 C62 C67 113.5(17) . . ?
C63 C62 S2A 112.7(12) . . ?
C67 C62 C61 116.3(16) . . ?
C62 C63 H63 120.5 . . ?
C62 C63 H63A 120.9 . . ?
C62 C63 C64 119.0(19) . . ?
C62 C63 C41A 118(2) . . ?
C64 C63 H63 120.5 . . ?
C41A C63 H63A 120.9 . . ?
C63 C64 H64 117.4 . . ?
C65 C64 C63 125(2) . . ?
C65 C64 H64 117.4 . . ?
C67 C66 C68 121(2) . . ?
C65 C66 C67 118(2) . . ?
C65 C66 C68 120.9(18) . . ?
C62 C67 H67 117.6 . . ?
C66 C67 C62 125(3) . . ?
C66 C67 H67 117.6 . . ?
C6 C1 Ir1 116.4(7) . . ?
C2 C1 Ir1 126.7(8) . . ?
C2 C1 C6 116.9(9) . . ?
C33 C28 Ir1 113.9(7) . . ?
C33 C28 C29 117.6(9) . . ?
C29 C28 Ir1 127.0(7) . . ?
C1 C6 C7 110.1(9) . . ?
C5 C6 C7 127.8(10) . . ?
C5 C6 C1 121.9(10) . . ?
C28 C33 C32 121.5(9) . . ?
C28 C33 C34 113.1(8) . . ?
C32 C33 C34 125.4(9) . . ?
N3 C54 C53 129.0(10) . . ?
C41 C54 N3 108.9(9) . . ?
C41 C54 C53 121.9(10) . . ?
C33 C32 H32 120.7 . . ?
C31 C32 C33 118.6(10) . . ?
C31 C32 H32 120.7 . . ?
C28 C29 H29 120.1 . . ?
C30 C29 C28 119.7(9) . . ?
C30 C29 H29 120.1 . . ?
C21 C26 C27 116.3(9) . . ?
C25 C26 C27 122.4(9) . . ?
C25 C26 C21 121.2(10) . . ?
C1 C2 H2 120.5 . . ?
C1 C2 C3 119.0(11) . . ?
C3 C2 H2 120.5 . . ?
C6 C5 H5 119.8 . . ?
C4 C5 C6 120.4(11) . . ?
C4 C5 H5 119.8 . . ?
N2 C14 C15 129.9(10) . . ?
C27 C14 N2 105.3(9) . . ?
C27 C14 C15 124.9(10) . . ?
C9 C8 N2 119.2(10) . . ?
C9 C8 C13 122.0(10) . . ?
C13 C8 N2 118.8(10) . . ?
C59 C58 S1 117.1(9) . . ?
C1AA C58 C59 114.8(13) . . ?
C1AA C58 C6AA 120.0 . . ?
C6AA C58 C59 124.0(13) . . ?
C57 C58 S1 112.0(10) . . ?
C57 C58 C59 130.9(12) . . ?
C58 C1AA H1AA 120.0 . . ?
C5AA C1AA C58 120.0 . . ?
C5AA C1AA H1AA 120.0 . . ?
C1AA C5AA H5AA 120.0 . . ?
C1AA C5AA C4AA 120.0 . . ?
C4AA C5AA H5AA 120.0 . . ?
C5AA C4AA H4AA 120.0 . . ?
C9AA C4AA C5AA 120.0 . . ?
C9AA C4AA H4AA 120.0 . . ?
C4AA C9AA C2AA 116(3) . . ?
C6AA C9AA C4AA 120.0 . . ?
C6AA C9AA C2AA 124(3) . . ?
C58 C6AA H6AA 120.0 . . ?
C9AA C6AA C58 120.0 . . ?
C9AA C6AA H6AA 120.0 . . ?
N4 C41 C42 130.6(11) . . ?
C54 C41 N4 106.7(8) . . ?
C54 C41 C42 122.6(10) . . ?
C48 C53 C54 116.3(11) . . ?
C52 C53 C54 123.4(11) . . ?
C52 C53 C48 120.2(11) . . ?
C42 C47 C48 121.7(10) . . ?
C42 C47 C46 117.4(12) . . ?
C46 C47 C48 120.9(12) . . ?
C26 C21 C20 122.2(10) . . ?
C22 C21 C26 117.0(11) . . ?
C22 C21 C20 120.8(11) . . ?
C5 C4 H4 121.2 . . ?
C3 C4 C5 117.5(11) . . ?
C3 C4 H4 121.2 . . ?
C15 C20 C21 120.3(11) . . ?
C19 C20 C21 123.5(12) . . ?
C19 C20 C15 116.1(12) . . ?
C47 C42 C41 116.8(12) . . ?
C47 C42 C43 120.0(10) . . ?
C43 C42 C41 123.2(11) . . ?
C26 C25 H25 119.5 . . ?
C24 C25 C26 121.0(10) . . ?
C24 C25 H25 119.5 . . ?
C53 C48 C47 120.1(10) . . ?
C49 C48 C53 115.4(12) . . ?
C49 C48 C47 124.5(11) . . ?
C8 C9 H9 120.9 . . ?
C8 C9 C10 118.2(12) . . ?
C10 C9 H9 120.9 . . ?
C32 C31 H31 120.5 . . ?
C30 C31 C32 118.9(11) . . ?
C30 C31 H31 120.5 . . ?
C24 C23 H23 119.2 . . ?
C22 C23 H23 119.2 . . ?
C22 C23 C24 121.6(10) . . ?
N3 C34 C33 116.7(8) . . ?
N4 C34 N3 109.9(8) . . ?
N4 C34 C33 133.3(9) . . ?
C13 C12 H12 119.7 . . ?
C11 C12 H12 119.7 . . ?
C11 C12 C13 120.5(12) . . ?
C45 C44 H44 120.3 . . ?
C45 C44 C43 119.3(13) . . ?
C43 C44 H44 120.3 . . ?
C47 C46 H46 119.8 . . ?
C45 C46 C47 120.4(12) . . ?
C45 C46 H46 119.8 . . ?
C44 C45 C46 122.3(11) . . ?
C44 C45 H45 118.9 . . ?
C46 C45 H45 118.9 . . ?
C8 C13 H13 121.0 . . ?
C12 C13 C8 117.9(11) . . ?
C12 C13 H13 121.0 . . ?
F2 C3 C2 117.6(11) . . ?
F2 C3 C4 118.1(11) . . ?
C4 C3 C2 124.2(11) . . ?
C42 C43 H43 119.7 . . ?
C44 C43 C42 120.5(12) . . ?
C44 C43 H43 119.7 . . ?
C25 C24 C23 117.3(10) . . ?
C25 C24 H24 121.4 . . ?
C23 C24 H24 121.4 . . ?
F1 C30 C29 118.9(9) . . ?
C31 C30 F1 117.4(10) . . ?
C31 C30 C29 123.7(10) . . ?
C58 C57 H57 122.9 . . ?
C58 C57 C56 114.2(14) . . ?
C56 C57 H57 122.9 . . ?
C21 C22 H22 119.1 . . ?
C23 C22 C21 121.9(11) . . ?
C23 C22 H22 119.1 . . ?
C14 C15 C20 114.6(11) . . ?
C16 C15 C14 125.8(13) . . ?
C16 C15 C20 119.5(12) . . ?
C40 C35 N4 122(2) . . ?
C40 C35 C36 120.0 . . ?
C36 C35 N4 118(2) . . ?
C35 C40 H40 120.0 . . ?
C39 C40 C35 120.0 . . ?
C39 C40 H40 120.0 . . ?
C40 C39 H39 120.0 . . ?
C40 C39 C38 120.0 . . ?
C38 C39 H39 120.0 . . ?
C39 C38 H38 120.0 . . ?
C39 C38 C37 120.0 . . ?
C37 C38 H38 120.0 . . ?
C38 C37 H37 120.0 . . ?
C38 C37 C36 120.0 . . ?
C36 C37 H37 120.0 . . ?
C35 C36 H36 120.0 . . ?
C37 C36 C35 120.0 . . ?
C37 C36 H36 120.0 . . ?
C53 C52 H52 119.3 . . ?
C53 C52 C51 121.4(13) . . ?
C51 C52 H52 119.3 . . ?
C48 C49 H49 117.9 . . ?
C50 C49 C48 124.1(12) . . ?
C50 C49 H49 117.9 . . ?
S1 C55 H55 123.6 . . ?
C56 C55 S1 112.9(11) . . ?
C56 C55 H55 123.6 . . ?
C49 C50 H50 120.3 . . ?
C49 C50 C51 119.4(12) . . ?
C51 C50 H50 120.3 . . ?
C12 C11 H11 120.0 . . ?
C10 C11 C12 120.1(12) . . ?
C10 C11 H11 120.0 . . ?
C15 C16 H16 119.8 . . ?
C17 C16 C15 120.4(13) . . ?
C17 C16 H16 119.8 . . ?
C52 C51 C50 119.4(14) . . ?
C52 C51 H51 120.3 . . ?
C50 C51 H51 120.3 . . ?
C16 C17 H17 119.8 . . ?
C18 C17 C16 120.4(13) . . ?
C18 C17 H17 119.8 . . ?
C20 C19 H19 119.7 . . ?
C18 C19 C20 120.6(14) . . ?
C18 C19 H19 119.7 . . ?
C9 C10 H10 119.4 . . ?
C11 C10 C9 121.2(13) . . ?
C11 C10 H10 119.4 . . ?
C17 C18 C19 122.9(13) . . ?
C17 C18 H18 118.5 . . ?
C19 C18 H18 118.5 . . ?
C57 C56 H56 125.1 . . ?
C55 C56 C57 109.7(14) . . ?
C55 C56 H56 125.1 . . ?
C0BA C2BA N4 120(2) . . ?
C0BA C2BA C4BA 120.0 . . ?
C4BA C2BA N4 120(2) . . ?
C2BA C0BA H0BA 120.0 . . ?
C2BA C0BA C3BA 120.0 . . ?
C3BA C0BA H0BA 120.0 . . ?
C0BA C3BA H3BA 120.0 . . ?
C0BA C3BA C1BA 120.0 . . ?
C1BA C3BA H3BA 120.0 . . ?
C3BA C1BA H1BA 120.0 . . ?
C3BA C1BA C8AA 120.0 . . ?
C8AA C1BA H1BA 120.0 . . ?
C1BA C8AA H8AA 120.0 . . ?
C4BA C8AA C1BA 120.0 . . ?
C4BA C8AA H8AA 120.0 . . ?
C2BA C4BA H4BA 120.0 . . ?
C8AA C4BA C2BA 120.0 . . ?
C8AA C4BA H4BA 120.0 . . ?
C2AA O7 C3AA 109(4) . . ?
O7 C2AA C9AA 110(4) . . ?
O7 C2AA O11 127(5) . . ?
O11 C2AA C9AA 122(4) . . ?
O7 C3AA H3AA 109.5 . . ?
O7 C3AA H3AB 109.5 . . ?
O7 C3AA H3AC 109.5 . . ?
H3AA C3AA H3AB 109.5 . . ?
H3AA C3AA H3AC 109.5 . . ?
H3AB C3AA H3AC 109.5 . . ?
Cl1 C7AA Cl1 111.7(15) 2_655 . ?
Cl1 C7AA H7AA 109.3 2_655 . ?
Cl1 C7AA H7AA 109.3 . . ?
Cl1 C7AA H7AB 109.3 . . ?
Cl1 C7AA H7AB 109.3 2_655 . ?
H7AA C7AA H7AB 107.9 . . ?
C64 C65 H65 120.5 . . ?
C66 C65 C64 119(2) . . ?
C66 C65 H65 120.5 . . ?
O1 C68 C66 119.2(19) . . ?
O1 C68 O2 126(2) . . ?
O2 C68 C66 114.2(16) . . ?
C68 O2 C69 124.3(15) . . ?
O2 C69 H69A 109.5 . . ?
O2 C69 H69B 109.5 . . ?
O2 C69 H69C 109.5 . . ?
H69A C69 H69B 109.5 . . ?
H69A C69 H69C 109.5 . . ?
H69B C69 H69C 109.5 . . ?
C62 S2A C0AA 85.3(17) . . ?
S2A C0AA H0AA 118.7 . . ?
C41A C0AA S2A 123(3) . . ?
C41A C0AA H0AA 118.7 . . ?
C63 C41A H41A 129.4 . . ?
C0AA C41A C63 101(3) . . ?
C0AA C41A H41A 129.4 . . ?
Cl2 C70 H70A 108.3 . . ?
Cl2 C70 H70B 108.3 . . ?
Cl3 C70 Cl2 115.9(15) . . ?
Cl3 C70 H70A 108.3 . . ?
Cl3 C70 H70B 108.3 . . ?
H70A C70 H70B 107.4 . . ?

loop_
_geom_bond_atom_site_label_1
_geom_bond_atom_site_label_2
_geom_bond_distance
_geom_bond_site_symmetry_2
_geom_bond_publ_flag
Ir1 O4 2.140(6) . ?
Ir1 O3 2.181(6) . ?
Ir1 N1 2.091(8) . ?
Ir1 N3 2.056(8) . ?
Ir1 C1 1.989(10) . ?
Ir1 C28 2.020(10) . ?
S1 C58 1.696(12) . ?
S1 C55 1.733(17) . ?
O4 C61 1.286(12) . ?
O3 C59 1.283(11) . ?
N1 C7 1.344(12) . ?
N1 C27 1.393(12) . ?
N2 C7 1.352(13) . ?
N2 C14 1.396(13) . ?
N2 C8 1.451(13) . ?
C7 C6 1.468(14) . ?
N3 C54 1.419(12) . ?
N3 C34 1.379(13) . ?
F1 C30 1.371(12) . ?
F2 C3 1.353(13) . ?
N4 C41 1.407(13) . ?
N4 C34 1.376(12) . ?
N4 C35 1.493(12) . ?
N4 C2BA 1.495(12) . ?
C61 C60 1.419(14) . ?
C61 C62 1.491(17) . ?
C27 C26 1.445(14) . ?
C27 C14 1.389(14) . ?
C60 H60 0.9500 . ?
C60 C59 1.405(14) . ?
C59 C58 1.500(15) . ?
C62 C63 1.373(16) . ?
C62 C67 1.46(3) . ?
C62 S2A 1.677(9) . ?
C63 H63 0.9500 . ?
C63 H63A 0.9500 . ?
C63 C64 1.381(16) . ?
C63 C41A 1.380(10) . ?
C64 H64 0.9500 . ?
C64 C65 1.35(3) . ?
C66 C67 1.36(3) . ?
C66 C65 1.33(3) . ?
C66 C68 1.65(3) . ?
C67 H67 0.9500 . ?
C1 C6 1.446(15) . ?
C1 C2 1.399(15) . ?
C28 C33 1.404(13) . ?
C28 C29 1.418(13) . ?
C6 C5 1.393(15) . ?
C33 C32 1.435(15) . ?
C33 C34 1.451(13) . ?
C54 C41 1.391(15) . ?
C54 C53 1.454(15) . ?
C32 H32 0.9500 . ?
C32 C31 1.402(15) . ?
C29 H29 0.9500 . ?
C29 C30 1.376(15) . ?
C26 C21 1.410(15) . ?
C26 C25 1.407(15) . ?
C2 H2 0.9500 . ?
C2 C3 1.406(16) . ?
C5 H5 0.9500 . ?
C5 C4 1.392(16) . ?
C14 C15 1.423(16) . ?
C8 C9 1.386(16) . ?
C8 C13 1.405(15) . ?
C58 C1AA 1.3900 . ?
C58 C6AA 1.3900 . ?
C58 C57 1.38(2) . ?
C1AA H1AA 0.9500 . ?
C1AA C5AA 1.3900 . ?
C5AA H5AA 0.9500 . ?
C5AA C4AA 1.3900 . ?
C4AA H4AA 0.9500 . ?
C4AA C9AA 1.3900 . ?
C9AA C6AA 1.3900 . ?
C9AA C2AA 1.67(6) . ?
C6AA H6AA 0.9500 . ?
C41 C42 1.434(14) . ?
C53 C48 1.437(16) . ?
C53 C52 1.39(2) . ?
C47 C42 1.406(18) . ?
C47 C48 1.478(18) . ?
C47 C46 1.443(15) . ?
C21 C20 1.468(18) . ?
C21 C22 1.394(16) . ?
C4 H4 0.9500 . ?
C4 C3 1.379(18) . ?
C20 C15 1.46(2) . ?
C20 C19 1.422(18) . ?
C42 C43 1.432(18) . ?
C25 H25 0.9500 . ?
C25 C24 1.391(14) . ?
C48 C49 1.412(18) . ?
C9 H9 0.9500 . ?
C9 C10 1.396(17) . ?
C31 H31 0.9500 . ?
C31 C30 1.369(15) . ?
C23 H23 0.9500 . ?
C23 C24 1.413(17) . ?
C23 C22 1.378(18) . ?
C12 H12 0.9500 . ?
C12 C13 1.404(16) . ?
C12 C11 1.38(2) . ?
C44 H44 0.9500 . ?
C44 C45 1.371(17) . ?
C44 C43 1.388(15) . ?
C46 H46 0.9500 . ?
C46 C45 1.376(18) . ?
C45 H45 0.9500 . ?
C13 H13 0.9500 . ?
C43 H43 0.9500 . ?
C24 H24 0.9500 . ?
C57 H57 0.9500 . ?
C57 C56 1.42(2) . ?
C22 H22 0.9500 . ?
C15 C16 1.406(18) . ?
C35 C40 1.3900 . ?
C35 C36 1.3900 . ?
C40 H40 0.9500 . ?
C40 C39 1.3900 . ?
C39 H39 0.9500 . ?
C39 C38 1.3900 . ?
C38 H38 0.9500 . ?
C38 C37 1.3900 . ?
C37 H37 0.9500 . ?
C37 C36 1.3900 . ?
C36 H36 0.9500 . ?
C52 H52 0.9500 . ?
C52 C51 1.391(17) . ?
C49 H49 0.9500 . ?
C49 C50 1.36(2) . ?
C55 H55 0.9500 . ?
C55 C56 1.39(2) . ?
C50 H50 0.9500 . ?
C50 C51 1.393(19) . ?
C11 H11 0.9500 . ?
C11 C10 1.38(2) . ?
C16 H16 0.9500 . ?
C16 C17 1.378(18) . ?
C51 H51 0.9500 . ?
C17 H17 0.9500 . ?
C17 C18 1.333(19) . ?
C19 H19 0.9500 . ?
C19 C18 1.374(18) . ?
C10 H10 0.9500 . ?
C18 H18 0.9500 . ?
C56 H56 0.9500 . ?
C2BA C0BA 1.3900 . ?
C2BA C4BA 1.3900 . ?
C0BA H0BA 0.9500 . ?
C0BA C3BA 1.3900 . ?
C3BA H3BA 0.9500 . ?
C3BA C1BA 1.3900 . ?
C1BA H1BA 0.9500 . ?
C1BA C8AA 1.3900 . ?
C8AA H8AA 0.9500 . ?
C8AA C4BA 1.3900 . ?
C4BA H4BA 0.9500 . ?
O7 C2AA 1.20(6) . ?
O7 C3AA 1.45(2) . ?
O11 C2AA 1.22(6) . ?
C3AA H3AA 0.9800 . ?
C3AA H3AB 0.9800 . ?
C3AA H3AC 0.9800 . ?
Cl1 C7AA 1.776(16) . ?
C7AA H7AA 0.9900 . ?
C7AA H7AB 0.9900 . ?
C65 H65 0.9500 . ?
O1 C68 1.20(2) . ?
C68 O2 1.40(2) . ?
O2 C69 1.52(2) . ?
C69 H69A 0.9800 . ?
C69 H69B 0.9800 . ?
C69 H69C 0.9800 . ?
S2A C0AA 1.712(10) . ?
C0AA H0AA 0.9500 . ?
C0AA C41A 1.353(10) . ?
C41A H41A 0.9500 . ?
Cl2 C70 1.75(2) . ?
Cl3 C70 1.70(2) . ?
C70 H70A 0.9900 . ?
C70 H70B 0.9900 . ?

loop_
_geom_torsion_atom_site_label_1
_geom_torsion_atom_site_label_2
_geom_torsion_atom_site_label_3
_geom_torsion_atom_site_label_4
_geom_torsion
_geom_torsion_site_symmetry_1
_geom_torsion_site_symmetry_2
_geom_torsion_site_symmetry_3
_geom_torsion_site_symmetry_4
_geom_torsion_publ_flag
Ir1 O4 C61 C60 -16.1(13) . . . . ?
Ir1 O4 C61 C62 164.3(7) . . . . ?
Ir1 O3 C59 C60 -8.0(14) . . . . ?
Ir1 O3 C59 C58 170.8(8) . . . . ?
Ir1 N1 C7 N2 163.9(6) . . . . ?
Ir1 N1 C7 C6 -19.0(10) . . . . ?
Ir1 N1 C27 C26 29.1(16) . . . . ?
Ir1 N1 C27 C14 -156.8(8) . . . . ?
Ir1 N3 C54 C41 -162.4(8) . . . . ?
Ir1 N3 C54 C53 22.5(16) . . . . ?
Ir1 N3 C34 N4 167.3(6) . . . . ?
Ir1 N3 C34 C33 -16.3(10) . . . . ?
Ir1 C1 C6 C7 7.6(11) . . . . ?
Ir1 C1 C6 C5 -177.2(8) . . . . ?
Ir1 C1 C2 C3 176.2(9) . . . . ?
Ir1 C28 C33 C32 -166.6(8) . . . . ?
Ir1 C28 C33 C34 14.5(11) . . . . ?
Ir1 C28 C29 C30 164.6(8) . . . . ?
S1 C58 C57 C56 -1(2) . . . . ?
S1 C55 C56 C57 1(2) . . . . ?
O4 C61 C60 C59 5.5(16) . . . . ?
O4 C61 C62 C63 179.3(7) . . . . ?
O4 C61 C62 C67 -7.9(13) . . . . ?
O4 C61 C62 S2A -5.7(13) . . . . ?
O3 C59 C58 S1 -6.4(15) . . . . ?
O3 C59 C58 C1AA -5(2) . . . . ?
O3 C59 C58 C6AA -173(3) . . . . ?
O3 C59 C58 C57 172.1(16) . . . . ?
N1 C7 C6 C1 8.2(12) . . . . ?
N1 C7 C6 C5 -166.6(10) . . . . ?
N1 C27 C26 C21 179.0(9) . . . . ?
N1 C27 C26 C25 1.7(15) . . . . ?
N1 C27 C14 N2 -2.4(11) . . . . ?
N1 C27 C14 C15 176.7(11) . . . . ?
N2 C7 C6 C1 -175.4(10) . . . . ?
N2 C7 C6 C5 9.8(18) . . . . ?
N2 C14 C15 C20 -175.9(11) . . . . ?
N2 C14 C15 C16 6(2) . . . . ?
N2 C8 C9 C10 -178.6(11) . . . . ?
N2 C8 C13 C12 178.5(10) . . . . ?
C7 N1 C27 C26 -171.0(9) . . . . ?
C7 N1 C27 C14 3.0(10) . . . . ?
C7 N2 C14 C27 0.8(11) . . . . ?
C7 N2 C14 C15 -178.2(12) . . . . ?
C7 N2 C8 C9 84.8(14) . . . . ?
C7 N2 C8 C13 -95.7(13) . . . . ?
C7 C6 C5 C4 175.3(11) . . . . ?
N3 C54 C41 N4 -2.1(10) . . . . ?
N3 C54 C41 C42 175.6(9) . . . . ?
N3 C54 C53 C48 178.3(9) . . . . ?
N3 C54 C53 C52 1.9(17) . . . . ?
N4 C41 C42 C47 -176.9(10) . . . . ?
N4 C41 C42 C43 5.8(17) . . . . ?
N4 C35 C40 C39 178(3) . . . . ?
N4 C35 C36 C37 -178(2) . . . . ?
N4 C2BA C0BA C3BA 175(2) . . . . ?
N4 C2BA C4BA C8AA -175(3) . . . . ?
C61 C60 C59 O3 7.8(17) . . . . ?
C61 C60 C59 C58 -171.0(10) . . . . ?
C61 C62 C63 C64 174.7(13) . . . . ?
C61 C62 C63 C41A 174.9(13) . . . . ?
C61 C62 C67 C66 -175.3(11) . . . . ?
C61 C62 S2A C0AA -175.7(11) . . . . ?
C27 N1 C7 N2 -2.5(11) . . . . ?
C27 N1 C7 C6 174.5(8) . . . . ?
C27 C26 C21 C20 0.3(15) . . . . ?
C27 C26 C21 C22 -179.6(9) . . . . ?
C27 C26 C25 C24 178.7(9) . . . . ?
C27 C14 C15 C20 5.2(18) . . . . ?
C27 C14 C15 C16 -173.1(13) . . . . ?
C60 C61 C62 C63 -0.3(13) . . . . ?
C60 C61 C62 C67 172.5(9) . . . . ?
C60 C61 C62 S2A 174.7(8) . . . . ?
C60 C59 C58 S1 172.4(9) . . . . ?
C60 C59 C58 C1AA 174(2) . . . . ?
C60 C59 C58 C6AA 6(3) . . . . ?
C60 C59 C58 C57 -9(2) . . . . ?
C59 C58 C1AA C5AA -168.1(17) . . . . ?
C59 C58 C6AA C9AA 166.9(18) . . . . ?
C59 C58 C57 C56 -179.4(14) . . . . ?
C62 C61 C60 C59 -174.9(10) . . . . ?
C62 C63 C64 C65 -1.6(6) . . . . ?
C62 C63 C41A C0AA 0.2(2) . . . . ?
C62 S2A C0AA C41A -0.07(13) . . . . ?
C63 C62 C67 C66 -1.3(8) . . . . ?
C63 C62 S2A C0AA 0.20(15) . . . . ?
C63 C64 C65 C66 0.6(3) . . . . ?
C66 C68 O2 C69 -176.9(16) . . . . ?
C67 C62 C63 C64 1.7(7) . . . . ?
C67 C66 C65 C64 0.0(3) . . . . ?
C67 C66 C68 O1 -161.3(13) . . . . ?
C67 C66 C68 O2 22.8(16) . . . . ?
C1 C6 C5 C4 1.0(17) . . . . ?
C1 C2 C3 F2 179.3(11) . . . . ?
C1 C2 C3 C4 0.5(19) . . . . ?
C28 C33 C32 C31 0.3(17) . . . . ?
C28 C33 C34 N3 1.5(13) . . . . ?
C28 C33 C34 N4 176.9(10) . . . . ?
C28 C29 C30 F1 179.8(9) . . . . ?
C28 C29 C30 C31 0.0(18) . . . . ?
C6 C1 C2 C3 -1.1(15) . . . . ?
C6 C5 C4 C3 -1.7(18) . . . . ?
C33 C28 C29 C30 -0.4(15) . . . . ?
C33 C32 C31 C30 -0.7(18) . . . . ?
C54 N3 C34 N4 -3.0(10) . . . . ?
C54 N3 C34 C33 173.5(8) . . . . ?
C54 C41 C42 C47 6.0(15) . . . . ?
C54 C41 C42 C43 -171.4(10) . . . . ?
C54 C53 C48 C47 3.5(14) . . . . ?
C54 C53 C48 C49 -177.0(9) . . . . ?
C54 C53 C52 C51 176.6(11) . . . . ?
C32 C33 C34 N3 -177.2(10) . . . . ?
C32 C33 C34 N4 -1.9(18) . . . . ?
C32 C31 C30 F1 -179.2(11) . . . . ?
C32 C31 C30 C29 1(2) . . . . ?
C29 C28 C33 C32 0.3(15) . . . . ?
C29 C28 C33 C34 -178.5(9) . . . . ?
C26 C27 C14 N2 172.2(8) . . . . ?
C26 C27 C14 C15 -8.7(16) . . . . ?
C26 C21 C20 C15 -3.4(19) . . . . ?
C26 C21 C20 C19 174.1(12) . . . . ?
C26 C21 C22 C23 2.1(16) . . . . ?
C26 C25 C24 C23 -0.6(14) . . . . ?
C2 C1 C6 C7 -174.8(9) . . . . ?
C2 C1 C6 C5 0.4(15) . . . . ?
C5 C4 C3 F2 -177.9(11) . . . . ?
C5 C4 C3 C2 1(2) . . . . ?
C14 N2 C7 N1 1.1(11) . . . . ?
C14 N2 C7 C6 -175.5(10) . . . . ?
C14 N2 C8 C9 -91.9(14) . . . . ?
C14 N2 C8 C13 87.6(13) . . . . ?
C14 C27 C26 C21 5.5(13) . . . . ?
C14 C27 C26 C25 -171.7(9) . . . . ?
C14 C15 C16 C17 176.4(13) . . . . ?
C8 N2 C7 N1 -176.3(9) . . . . ?
C8 N2 C7 C6 7.2(17) . . . . ?
C8 N2 C14 C27 178.0(9) . . . . ?
C8 N2 C14 C15 -1.0(18) . . . . ?
C8 C9 C10 C11 0(2) . . . . ?
C58 S1 C55 C56 -1.3(15) . . . . ?
C58 C1AA C5AA C4AA 0.0 . . . . ?
C58 C57 C56 C55 0(2) . . . . ?
C1AA C58 C6AA C9AA 0.0 . . . . ?
C1AA C5AA C4AA C9AA 0.0 . . . . ?
C5AA C4AA C9AA C6AA 0.0 . . . . ?
C5AA C4AA C9AA C2AA -180(5) . . . . ?
C4AA C9AA C6AA C58 0.0 . . . . ?
C4AA C9AA C2AA O7 -173(4) . . . . ?
C4AA C9AA C2AA O11 2(8) . . . . ?
C6AA C58 C1AA C5AA 0.0 . . . . ?
C6AA C9AA C2AA O7 7(7) . . . . ?
C6AA C9AA C2AA O11 -178(4) . . . . ?
C41 N4 C34 N3 1.7(11) . . . . ?
C41 N4 C34 C33 -173.9(10) . . . . ?
C41 N4 C35 C40 98.4(17) . . . . ?
C41 N4 C35 C36 -84(2) . . . . ?
C41 N4 C2BA C0BA 88.8(19) . . . . ?
C41 N4 C2BA C4BA -96(2) . . . . ?
C41 C54 C53 C48 3.7(14) . . . . ?
C41 C54 C53 C52 -172.7(10) . . . . ?
C41 C42 C43 C44 176.3(10) . . . . ?
C53 C54 C41 N4 173.4(9) . . . . ?
C53 C54 C41 C42 -8.8(15) . . . . ?
C53 C48 C49 C50 -0.1(17) . . . . ?
C53 C52 C51 C50 0.4(19) . . . . ?
C47 C42 C43 C44 -1.0(16) . . . . ?
C47 C48 C49 C50 179.4(12) . . . . ?
C47 C46 C45 C44 -0.9(16) . . . . ?
C21 C26 C25 C24 1.6(14) . . . . ?
C21 C20 C15 C14 0.8(19) . . . . ?
C21 C20 C15 C16 179.2(13) . . . . ?
C21 C20 C19 C18 -177.3(13) . . . . ?
C20 C21 C22 C23 -177.8(11) . . . . ?
C20 C15 C16 C17 -2(2) . . . . ?
C20 C19 C18 C17 -2(2) . . . . ?
C42 C47 C48 C53 -6.1(15) . . . . ?
C42 C47 C48 C49 174.4(11) . . . . ?
C42 C47 C46 C45 2.1(15) . . . . ?
C25 C26 C21 C20 177.5(10) . . . . ?
C25 C26 C21 C22 -2.3(14) . . . . ?
C48 C53 C52 C51 0.3(17) . . . . ?
C48 C47 C42 C41 1.4(15) . . . . ?
C48 C47 C42 C43 178.9(10) . . . . ?
C48 C47 C46 C45 -177.9(10) . . . . ?
C48 C49 C50 C51 1(2) . . . . ?
C9 C8 C13 C12 -2.0(18) . . . . ?
C34 N3 C54 C41 3.1(10) . . . . ?
C34 N3 C54 C53 -172.0(10) . . . . ?
C34 N4 C41 C54 0.3(11) . . . . ?
C34 N4 C41 C42 -177.2(10) . . . . ?
C34 N4 C35 C40 -92(2) . . . . ?
C34 N4 C35 C36 86(2) . . . . ?
C34 N4 C2BA C0BA -97.1(18) . . . . ?
C34 N4 C2BA C4BA 78(3) . . . . ?
C34 C33 C32 C31 178.9(11) . . . . ?
C12 C11 C10 C9 -2(2) . . . . ?
C46 C47 C42 C41 -178.6(9) . . . . ?
C46 C47 C42 C43 -1.1(15) . . . . ?
C46 C47 C48 C53 173.9(10) . . . . ?
C46 C47 C48 C49 -5.6(16) . . . . ?
C45 C44 C43 C42 2.2(16) . . . . ?
C13 C8 C9 C10 1.9(19) . . . . ?
C13 C12 C11 C10 1(2) . . . . ?
C43 C44 C45 C46 -1.3(16) . . . . ?
C24 C23 C22 C21 -1.1(17) . . . . ?
C22 C21 C20 C15 176.4(12) . . . . ?
C22 C21 C20 C19 -6(2) . . . . ?
C22 C23 C24 C25 0.3(16) . . . . ?
C15 C20 C19 C18 0(2) . . . . ?
C15 C16 C17 C18 0(2) . . . . ?
C35 N4 C41 C54 172(2) . . . . ?
C35 N4 C41 C42 -6(3) . . . . ?
C35 N4 C34 N3 -170(2) . . . . ?
C35 N4 C34 C33 14(3) . . . . ?
C35 C40 C39 C38 0.0 . . . . ?
C40 C35 C36 C37 0.0 . . . . ?
C40 C39 C38 C37 0.0 . . . . ?
C39 C38 C37 C36 0.0 . . . . ?
C38 C37 C36 C35 0.0 . . . . ?
C36 C35 C40 C39 0.0 . . . . ?
C52 C53 C48 C47 -180.0(10) . . . . ?
C52 C53 C48 C49 -0.5(15) . . . . ?
C49 C50 C51 C52 -1(2) . . . . ?
C55 S1 C58 C59 180.0(11) . . . . ?
C55 S1 C58 C57 1.1(14) . . . . ?
C11 C12 C13 C8 0.4(18) . . . . ?
C16 C17 C18 C19 2(2) . . . . ?
C19 C20 C15 C14 -176.8(12) . . . . ?
C19 C20 C15 C16 2(2) . . . . ?
C2BA N4 C41 C54 175(2) . . . . ?
C2BA N4 C41 C42 -2(3) . . . . ?
C2BA N4 C34 N3 -174(2) . . . . ?
C2BA N4 C34 C33 11(3) . . . . ?
C2BA C0BA C3BA C1BA 0.0 . . . . ?
C0BA C2BA C4BA C8AA 0.0 . . . . ?
C0BA C3BA C1BA C8AA 0.0 . . . . ?
C3BA C1BA C8AA C4BA 0.0 . . . . ?
C1BA C8AA C4BA C2BA 0.0 . . . . ?
C4BA C2BA C0BA C3BA 0.0 . . . . ?
C2AA C9AA C6AA C58 180(6) . . . . ?
C3AA O7 C2AA C9AA 177(5) . . . . ?
C3AA O7 C2AA O11 2(9) . . . . ?
C65 C66 C67 C62 0.4(7) . . . . ?
C65 C66 C68 O1 19.2(18) . . . . ?
C65 C66 C68 O2 -156.7(11) . . . . ?
O1 C68 O2 C69 8(3) . . . . ?
C68 C66 C67 C62 -179.1(14) . . . . ?
C68 C66 C65 C64 179.5(13) . . . . ?
S2A C62 C63 C41A -0.3(3) . . . . ?
S2A C0AA C41A C63 -0.07(18) . . . . ?
